data_4100285
loop_
_publ_author_name
'Kleigrewe, Nina'
'Steffen, Winfried'
'Bl\"omker, Tobias'
'Kehr, Gerald'
'Fr\"ohlich, Roland'
'Wibbeling, Birgit'
'Erker, Gerhard'
'Wasilke, Julia-Christina'
'Wu, Guang'
'Bazan, Guillermo C.'

_publ_section_title
;
 Chelate Bis(imino)pyridine Cobalt Complexes: Synthesis, Reduction,
 and Evidence for the Generation of Ethene Polymerization Catalysts by
 Li^+^ Cation Activation
;
_journal_coden_ASTM JACSAT
_journal_issue 40
_journal_name_full 'Journal of the American Chemical Society'
_journal_page_first 13955
_journal_page_last 13968
_journal_paper_doi 10.1021/ja052129k
_journal_volume 127
_journal_year 2005
_chemical_formula_sum 'C34 H46 Co N3 O2'
_chemical_formula_weight 587.67
_space_group_IT_number 14
_symmetry_cell_setting monoclinic
_symmetry_space_group_name_Hall '-P 2yn'
_symmetry_space_group_name_H-M 'P 1 21/n 1'
_cell_angle_alpha 90.00
_cell_angle_beta 105.229(2)
_cell_angle_gamma 90.00
_cell_formula_units_Z 4
_cell_length_a 11.7149(9)
_cell_length_b 13.5659(10)
_cell_length_c 20.8201(16)
_cell_measurement_temperature 117(1)
_cell_volume 3192.6(4)
_diffrn_ambient_temperature 117(1)
_exptl_crystal_density_diffrn 1.223
_exptl_crystal_density_meas ?
_cod_depositor_comments
;
The following automatic conversions were performed:

'_exptl_crystal_density_meas' value 'n/a' was changed to '?' - the
value is perceived as not measured.

Automatic conversion script
Id: cif_fix_values 3008 2015-01-20 13:52:24Z robertas 

 Updated bibliographic information.

 Antanas Vaitkus,
 2019-10-02
;
_cod_original_sg_symbol_H-M 'P 21/n'
_cod_database_code 4100285

loop_
_symmetry_equiv_pos_as_xyz
'x, y, z'
'-x+1/2, y+1/2, -z+1/2'
'-x, -y, -z'
'x-1/2, -y-1/2, z-1/2'

loop_
_atom_site_label
_atom_site_type_symbol
_atom_site_fract_x
_atom_site_fract_y
_atom_site_fract_z
_atom_site_U_iso_or_equiv
_atom_site_adp_type
_atom_site_occupancy
_atom_site_symmetry_multiplicity
_atom_site_calc_flag
_atom_site_refinement_flags
_atom_site_disorder_assembly
_atom_site_disorder_group
C1 C 1.26066(16) 0.13392(13) 0.77499(10) 0.0241(4) Uani 1 1 d . . .
C2 C 1.34968(17) 0.18533(15) 0.75626(11) 0.0290(4) Uani 1 1 d . . .
C3 C 1.42457(17) 0.24852(15) 0.80000(11) 0.0310(4) Uani 1 1 d . . .
C4 C 1.41091(16) 0.26245(15) 0.86306(11) 0.0288(4) Uani 1 1 d . . .
C5 C 1.32220(15) 0.21411(14) 0.88419(9) 0.0235(4) Uani 1 1 d . . .
C6 C 1.24757(15) 0.15005(12) 0.83904(9) 0.0214(4) Uani 1 1 d . . .
C7 C 1.16741(15) 0.01487(13) 0.88505(9) 0.0212(4) Uani 1 1 d . . .
C8 C 1.06765(15) -0.02620(12) 0.90411(8) 0.0185(3) Uani 1 1 d . . .
C9 C 1.05872(16) -0.11083(13) 0.94040(9) 0.0221(4) Uani 1 1 d . . .
C10 C 0.95406(17) -0.12815(13) 0.95816(9) 0.0221(4) Uani 1 1 d . . .
C11 C 0.85985(16) -0.06292(13) 0.93969(8) 0.0202(4) Uani 1 1 d . . .
C12 C 0.87152(15) 0.02031(12) 0.90253(8) 0.0179(3) Uani 1 1 d . . .
C13 C 0.79267(15) 0.10218(12) 0.87985(8) 0.0186(3) Uani 1 1 d . . .
C14 C 0.76461(14) 0.26010(12) 0.82808(9) 0.0177(3) Uani 1 1 d . . .
C15 C 0.71505(15) 0.26695(13) 0.75904(9) 0.0200(3) Uani 1 1 d . . .
C16 C 0.65387(16) 0.35266(13) 0.73440(10) 0.0221(4) Uani 1 1 d . . .
C17 C 0.64039(15) 0.42864(13) 0.77640(10) 0.0233(4) Uani 1 1 d . . .
C18 C 0.68871(16) 0.41933(13) 0.84418(10) 0.0233(4) Uani 1 1 d . . .
C19 C 0.75260(15) 0.33548(12) 0.87161(9) 0.0199(3) Uani 1 1 d . . .
C20 C 1.18223(19) 0.06336(16) 0.72607(11) 0.0331(5) Uani 1 1 d . . .
C21 C 1.2550(3) -0.0061(2) 0.6951(2) 0.0653(9) Uani 1 1 d . . .
C22 C 1.0925(4) 0.1180(3) 0.6732(2) 0.0735(10) Uani 1 1 d . . .
C23 C 1.31039(17) 0.22957(15) 0.95431(10) 0.0297(4) Uani 1 1 d . . .
C24 C 1.3113(4) 0.3387(2) 0.97308(14) 0.0551(7) Uani 1 1 d . . .
C25 C 1.4080(2) 0.1758(2) 1.00473(13) 0.0462(6) Uani 1 1 d . . .
C26 C 0.72617(17) 0.18396(14) 0.71234(9) 0.0257(4) Uani 1 1 d . . .
C27 C 0.7870(3) 0.2187(2) 0.65989(14) 0.0478(6) Uani 1 1 d . . .
C28 C 0.6072(2) 0.1394(2) 0.67908(17) 0.0494(7) Uani 1 1 d . . .
C29 C 0.80946(17) 0.32913(14) 0.94624(9) 0.0245(4) Uani 1 1 d . . .
C30 C 0.7190(2) 0.3325(2) 0.98655(13) 0.0462(6) Uani 1 1 d . . .
C31 C 0.9025(3) 0.4090(2) 0.96890(14) 0.0532(7) Uani 1 1 d . . .
C32 C 1.2816(3) -0.12389(19) 0.86914(16) 0.0460(6) Uani 1 1 d . . .
C33 C 0.6004(2) 0.0327(2) 0.8636(2) 0.0560(8) Uani 1 1 d . . .
C34 C 1.02777(19) 0.29041(15) 0.82087(14) 0.0309(5) Uani 1 1 d . . .
Co Co 0.997798(19) 0.157990(16) 0.850117(11) 0.01715(8) Uani 1 1 d . . .
H2 H 1.3594(18) 0.1737(15) 0.7130(11) 0.027(5) Uiso 1 1 d . . .
H3 H 1.483(2) 0.2806(16) 0.7863(11) 0.033(6) Uiso 1 1 d . . .
H4 H 1.4618(18) 0.3083(16) 0.8929(10) 0.026(5) Uiso 1 1 d . . .
H9 H 1.124(2) -0.1539(15) 0.9552(11) 0.028(6) Uiso 1 1 d . . .
H10 H 0.9502(17) -0.1819(15) 0.9845(10) 0.021(5) Uiso 1 1 d . . .
H11 H 0.7852(18) -0.0727(14) 0.9520(10) 0.023(5) Uiso 1 1 d . . .
H16 H 0.6208(18) 0.3562(14) 0.6898(11) 0.021(5) Uiso 1 1 d . . .
H17 H 0.5979(17) 0.4875(15) 0.7582(9) 0.021(5) Uiso 1 1 d . . .
H18 H 0.6811(17) 0.4718(15) 0.8721(10) 0.022(5) Uiso 1 1 d . . .
H20 H 1.1424(19) 0.0225(16) 0.7505(11) 0.032(6) Uiso 1 1 d . . .
H23 H 1.2354(19) 0.2003(16) 0.9571(10) 0.030(5) Uiso 1 1 d . . .
H26 H 0.7741(19) 0.1377(15) 0.7383(10) 0.024(5) Uiso 1 1 d . . .
H29 H 0.8493(18) 0.2670(16) 0.9551(10) 0.028(5) Uiso 1 1 d . . .
H211 H 1.297(3) 0.026(2) 0.6705(15) 0.070(10) Uiso 1 1 d . . .
H212 H 1.201(3) -0.048(2) 0.6663(14) 0.063(8) Uiso 1 1 d . . .
H213 H 1.315(4) -0.039(3) 0.735(2) 0.117(16) Uiso 1 1 d . . .
H221 H 1.125(3) 0.156(2) 0.6472(16) 0.064(10) Uiso 1 1 d . . .
H222 H 1.048(3) 0.161(3) 0.6915(17) 0.075(11) Uiso 1 1 d . . .
H223 H 1.043(3) 0.070(2) 0.6420(15) 0.074(9) Uiso 1 1 d . . .
H241 H 1.254(3) 0.370(2) 0.9418(18) 0.079(11) Uiso 1 1 d . . .
H242 H 1.291(3) 0.344(2) 1.0153(16) 0.064(9) Uiso 1 1 d . . .
H243 H 1.382(3) 0.372(3) 0.9720(16) 0.078(11) Uiso 1 1 d . . .
H251 H 1.410(2) 0.106(2) 0.9934(13) 0.052(8) Uiso 1 1 d . . .
H252 H 1.394(2) 0.184(2) 1.0514(15) 0.055(8) Uiso 1 1 d . . .
H253 H 1.486(3) 0.204(2) 1.0047(15) 0.072(9) Uiso 1 1 d . . .
H271 H 0.860(3) 0.256(3) 0.6787(17) 0.093(12) Uiso 1 1 d . . .
H272 H 0.802(2) 0.162(2) 0.6325(14) 0.056(8) Uiso 1 1 d . . .
H273 H 0.737(3) 0.265(3) 0.6294(17) 0.082(10) Uiso 1 1 d . . .
H281 H 0.618(3) 0.084(2) 0.6539(16) 0.079(10) Uiso 1 1 d . . .
H282 H 0.554(3) 0.189(2) 0.6529(14) 0.063(9) Uiso 1 1 d . . .
H283 H 0.580(3) 0.112(2) 0.7120(15) 0.059(9) Uiso 1 1 d . . .
H301 H 0.661(3) 0.270(2) 0.9752(15) 0.072(9) Uiso 1 1 d . . .
H302 H 0.685(2) 0.392(2) 0.9805(13) 0.057(8) Uiso 1 1 d . . .
H303 H 0.758(2) 0.3311(18) 1.0353(15) 0.052(8) Uiso 1 1 d . . .
H311 H 0.869(3) 0.476(3) 0.9563(18) 0.096(12) Uiso 1 1 d . . .
H312 H 0.962(3) 0.402(2) 0.9460(15) 0.069(9) Uiso 1 1 d . . .
H313 H 0.939(2) 0.4003(18) 1.0161(13) 0.043(7) Uiso 1 1 d . . .
H321 H 1.215(3) -0.147(2) 0.8409(19) 0.083(11) Uiso 1 1 d . . .
H322 H 1.294(4) -0.171(3) 0.909(2) 0.135(17) Uiso 1 1 d . . .
H323 H 1.349(4) -0.126(3) 0.8560(19) 0.104(13) Uiso 1 1 d . . .
H331 H 0.627(3) -0.023(2) 0.8480(15) 0.063(9) Uiso 1 1 d . . .
H332 H 0.522(3) 0.057(2) 0.8555(14) 0.072(9) Uiso 1 1 d . . .
H333 H 0.601(4) 0.003(3) 0.906(2) 0.127(17) Uiso 1 1 d . . .
H341 H 0.965(3) 0.326(2) 0.8056(16) 0.069(9) Uiso 1 1 d . . .
H342 H 1.072(3) 0.289(3) 0.7990(19) 0.090(12) Uiso 1 1 d . . .
H343 H 1.076(4) 0.316(3) 0.856(2) 0.124(16) Uiso 1 1 d . . .
N1 N 1.15103(12) 0.10363(11) 0.85852(7) 0.0195(3) Uani 1 1 d . . .
N2 N 0.97497(12) 0.03807(10) 0.88569(7) 0.0165(3) Uani 1 1 d . . .
N3 N 0.83793(12) 0.17572(10) 0.85331(7) 0.0173(3) Uani 1 1 d . . .
O1 O 1.27493(11) -0.02925(10) 0.89781(8) 0.0326(3) Uani 1 1 d . . .
O2 O 0.68267(11) 0.10958(10) 0.88840(7) 0.0297(3) Uani 1 1 d . . .

loop_
_atom_site_aniso_label
_atom_site_aniso_U_11
_atom_site_aniso_U_22
_atom_site_aniso_U_33
_atom_site_aniso_U_23
_atom_site_aniso_U_13
_atom_site_aniso_U_12
C1 0.0215(9) 0.0206(9) 0.0317(10) 0.0000(7) 0.0098(8) 0.0015(7)
C2 0.0267(10) 0.0313(10) 0.0336(11) 0.0017(8) 0.0160(8) 0.0021(8)
C3 0.0217(9) 0.0313(10) 0.0437(12) 0.0050(9) 0.0150(9) -0.0040(8)
C4 0.0179(9) 0.0297(10) 0.0374(11) 0.0012(9) 0.0047(8) -0.0037(8)
C5 0.0177(8) 0.0257(9) 0.0262(10) 0.0038(7) 0.0041(7) 0.0009(7)
C6 0.0145(8) 0.0200(8) 0.0296(10) 0.0048(7) 0.0059(7) 0.0027(6)
C7 0.0172(8) 0.0194(8) 0.0248(9) 0.0000(7) 0.0014(7) 0.0007(7)
C8 0.0198(8) 0.0159(8) 0.0175(8) -0.0006(6) 0.0009(6) -0.0010(6)
C9 0.0241(9) 0.0159(8) 0.0222(9) 0.0011(7) -0.0010(7) 0.0008(7)
C10 0.0304(10) 0.0158(8) 0.0183(9) 0.0030(7) 0.0031(7) -0.0044(7)
C11 0.0248(9) 0.0186(8) 0.0177(9) -0.0002(7) 0.0065(7) -0.0055(7)
C12 0.0207(8) 0.0179(8) 0.0154(8) -0.0013(6) 0.0050(6) -0.0027(7)
C13 0.0183(8) 0.0186(8) 0.0195(8) -0.0007(6) 0.0063(7) -0.0029(6)
C14 0.0131(7) 0.0177(8) 0.0230(9) 0.0046(7) 0.0059(6) -0.0004(6)
C15 0.0175(8) 0.0216(8) 0.0227(9) 0.0025(7) 0.0084(7) 0.0017(7)
C16 0.0201(8) 0.0239(9) 0.0231(9) 0.0078(7) 0.0073(7) 0.0029(7)
C17 0.0178(8) 0.0184(9) 0.0331(10) 0.0068(7) 0.0056(7) 0.0014(7)
C18 0.0229(9) 0.0175(8) 0.0294(10) -0.0020(7) 0.0066(8) -0.0013(7)
C19 0.0168(8) 0.0179(8) 0.0246(9) 0.0018(7) 0.0046(7) -0.0038(6)
C20 0.0359(11) 0.0349(11) 0.0320(11) -0.0068(9) 0.0151(9) -0.0095(9)
C21 0.073(2) 0.0492(17) 0.087(3) -0.0357(17) 0.045(2) -0.0182(16)
C22 0.063(2) 0.061(2) 0.072(2) -0.0070(19) -0.0265(18) -0.0102(18)
C23 0.0261(10) 0.0361(11) 0.0254(10) 0.0022(8) 0.0044(8) -0.0073(8)
C24 0.094(2) 0.0443(15) 0.0294(13) -0.0039(11) 0.0213(15) -0.0038(16)
C25 0.0370(13) 0.0633(18) 0.0354(13) 0.0197(12) 0.0042(10) -0.0012(12)
C26 0.0288(10) 0.0274(9) 0.0215(9) 0.0050(8) 0.0074(8) 0.0122(8)
C27 0.0629(17) 0.0503(15) 0.0423(14) 0.0047(12) 0.0352(13) 0.0171(14)
C28 0.0444(14) 0.0463(15) 0.0596(18) -0.0269(14) 0.0174(13) -0.0038(12)
C29 0.0272(9) 0.0197(9) 0.0241(9) -0.0012(7) 0.0021(7) -0.0003(7)
C30 0.0407(13) 0.0697(19) 0.0288(12) 0.0086(12) 0.0103(10) 0.0060(13)
C31 0.0499(15) 0.0660(19) 0.0347(14) -0.0010(13) -0.0048(12) -0.0317(14)
C32 0.0399(14) 0.0332(12) 0.0665(18) -0.0044(12) 0.0170(13) 0.0132(11)
C33 0.0216(11) 0.0334(13) 0.108(3) 0.0066(15) 0.0075(13) -0.0061(10)
C34 0.0208(9) 0.0202(9) 0.0545(15) 0.0149(9) 0.0150(10) 0.0029(8)
Co 0.01541(12) 0.01503(12) 0.02168(13) 0.00514(9) 0.00606(9) 0.00021(9)
N1 0.0167(7) 0.0196(7) 0.0227(8) 0.0023(6) 0.0060(6) 0.0000(6)
N2 0.0189(7) 0.0142(6) 0.0155(7) 0.0005(5) 0.0030(5) -0.0006(5)
N3 0.0164(7) 0.0167(7) 0.0188(7) 0.0028(5) 0.0048(6) 0.0002(5)
O1 0.0192(6) 0.0227(7) 0.0521(9) 0.0016(6) 0.0028(6) 0.0049(5)
O2 0.0217(6) 0.0251(7) 0.0478(9) -0.0009(6) 0.0190(6) -0.0042(5)

loop_
_geom_bond_atom_site_label_1
_geom_bond_atom_site_label_2
_geom_bond_distance
_geom_bond_site_symmetry_2
_geom_bond_publ_flag
C1 C2 1.393(3) . ?
C1 C6 1.399(3) . ?
C1 C20 1.519(3) . ?
C2 C3 1.384(3) . ?
C3 C4 1.377(3) . ?
C4 C5 1.394(3) . ?
C5 C6 1.404(3) . ?
C5 C23 1.517(3) . ?
C6 N1 1.443(2) . ?
C7 N1 1.318(2) . ?
C7 O1 1.356(2) . ?
C7 C8 1.441(2) . ?
C8 N2 1.367(2) . ?
C8 C9 1.393(2) . ?
C9 C10 1.391(3) . ?
C10 C11 1.388(3) . ?
C11 C12 1.396(2) . ?
C12 N2 1.369(2) . ?
C12 C13 1.442(2) . ?
C13 N3 1.318(2) . ?
C13 O2 1.350(2) . ?
C14 C19 1.398(2) . ?
C14 C15 1.405(2) . ?
C14 N3 1.445(2) . ?
C15 C16 1.391(2) . ?
C15 C26 1.515(3) . ?
C16 C17 1.387(3) . ?
C17 C18 1.381(3) . ?
C18 C19 1.398(2) . ?
C19 C29 1.524(3) . ?
C20 C22 1.503(4) . ?
C20 C21 1.523(3) . ?
C23 C25 1.520(3) . ?
C23 C24 1.530(3) . ?
C26 C28 1.510(3) . ?
C26 C27 1.527(3) . ?
C29 C30 1.515(3) . ?
C29 C31 1.522(3) . ?
C32 O1 1.427(3) . ?
C33 O2 1.422(3) . ?
C34 Co 1.9580(19) . ?
Co N2 1.8359(14) . ?
Co N1 1.9057(14) . ?
Co N3 1.9066(14) . ?
